data_8104121
loop_
_publ_author_name
'Pfitzner, A.'
'Freudenthaler, E.'

_publ_section_title
;
 Crystal structure of tricopper(I) pentadecaphosphide diiodide, Cu3 P15 I2
;
_journal_name_full 'Zeitschrift fuer Kristallographie (149,1979-)'
_journal_page_first 59
_journal_page_last 59
_journal_volume 210
_journal_year 1995
_chemical_formula_sum 'Cu3 I2 P15'
_chemical_name_systematic 'Cu3 P15 I2'
_space_group_IT_number 14
_symmetry_space_group_name_Hall '-P 2yn'
_symmetry_space_group_name_H-M 'P 1 21/n 1'
_cell_angle_alpha 90
_cell_angle_beta 108.75
_cell_angle_gamma 90
_cell_formula_units_Z 4
_cell_length_a 9.667
_cell_length_b 19.475
_cell_length_c 9.886
_cell_volume 1762.413
_citation_journal_id_ASTM ZEKRDZ
_cod_data_source_file Pfitzner_ZEKRDZ_1995_1681.cif
_cod_data_source_block Cu3I2P15
_cod_original_sg_symbol_Hall '-P 2ybc (x-z,y,z)'
_cod_database_code 8104121

loop_
_symmetry_equiv_pos_as_xyz
x,y,z
-x+1/2,y+1/2,-z+1/2
-x,-y,-z
x-1/2,-y-1/2,z-1/2

loop_
_atom_site_label
_atom_site_type_symbol
_atom_site_fract_x
_atom_site_fract_y
_atom_site_fract_z
_atom_site_occupancy
_atom_site_U_iso_or_equiv
P9 P 0.5943 0.60006 0.0562 1 0.0
I2 I-1 0.71988 0.81817 0.22127 1 0.0
Cu2 Cu+1 0.77016 0.44067 0.17812 1 0.0
P12 P 0.4401 0.06232 0.0853 1 0.0
P10 P 0.1022 0.08596 0.0833 1 0.0
P2 P 0.3725 0.51724 0.2286 1 0.0
P8 P 0.3078 0.14374 0.1441 1 0.0
P11 P 0.9593 0.16528 0.1287 1 0.0
Cu3 Cu+1 0.4425 0.78867 0.07325 1 0.0
I1 I-1 0.27485 0.81768 0.23548 1 0.0
P6 P 0.2846 0.59357 0.0588 1 0.0
P3 P 0.9305 0.57646 0.067 1 0.0
P5 P 0.6211 0.13726 0.1214 1 0.0
P4 P 0.6099 0.51835 0.2202 1 0.0
P13 P 0.7988 0.07929 0.0829 1 0.0
P1 P 0.9892 0.49638 0.2279 1 0.0
P14 P 0.8029 0.65454 0.1384 1 0.0
P15 P 0.1141 0.64962 0.1152 1 0.0
Cu1 Cu+1 0.1762 0.44297 0.17508 1 0.0
P7 P 0.4582 0.67235 0.1273 1 0.0
